data_4021909
loop_
_publ_author_name
'Alexander Deiters'
'Martin Pettersson'
'Stephen F. Martin'

_publ_section_title
;
 General Strategy for the Syntheses of Corynanthe, Tacaman,
 and Oxindole Alkaloids
;
_journal_name_full 'Journal of Organic Chemistry'
_journal_page_first 6547
_journal_page_last 6561
_journal_paper_doi 10.1021/jo061032t
_journal_volume 71
_journal_year 2006
_chemical_formula_sum 'C20 H26 N2 O3'
_chemical_formula_weight 342.43
_chemical_name_systematic
; 
 ? 
;
_space_group_IT_number 14
_symmetry_cell_setting monoclinic
_symmetry_space_group_name_Hall '-P 2yn'
_symmetry_space_group_name_H-M 'P 1 21/n 1'
_atom_sites_solution_hydrogens geom
_atom_sites_solution_primary direct
_atom_sites_solution_secondary difmap
_audit_creation_method SHELXL-97
_cell_angle_alpha 90.00
_cell_angle_beta 90.010(1)
_cell_angle_gamma 90.00
_cell_formula_units_Z 8
_cell_length_a 10.4332(3)
_cell_length_b 16.4733(4)
_cell_length_c 21.4199(6)
_cell_measurement_temperature 153(2)
_cell_volume 3681.42(17)
_computing_cell_refinement 'Collect software, Nonius B.V. 1998'
_computing_data_collection 'Collect software, Nonius B.V. 1998'
_computing_data_reduction
;
DENZO and Scalepack (Otwinoski and Minor, 1997)
;
_computing_molecular_graphics 'XP SHELXTL/PC, Siemens Analytical'
_computing_structure_refinement 'XL SHELXTL/PC, Siemens Analytical'
_computing_structure_solution
;
SIR97 - Altomare A., Burla M.C., Camalli M., Cascarano G.L., Giacovazzo C., 
Guagliardi A., Moliterni A.G.G., Polidori G.,Spagna R.
;
_diffrn_ambient_temperature 153(2)
_diffrn_measured_fraction_theta_full 0.997
_diffrn_measured_fraction_theta_max 0.997
_diffrn_measurement_device_type 'Nonius Kappa CCD'
_diffrn_measurement_method \w-scans
_diffrn_radiation_monochromator graphite
_diffrn_radiation_source 'fine-focus sealed tube'
_diffrn_radiation_type MoK\a
_diffrn_radiation_wavelength 0.71073
_diffrn_reflns_av_R_equivalents 0.1189
_diffrn_reflns_av_sigmaI/netI 0.1777
_diffrn_reflns_limit_h_max 12
_diffrn_reflns_limit_h_min -12
_diffrn_reflns_limit_k_max 19
_diffrn_reflns_limit_k_min -19
_diffrn_reflns_limit_l_max 25
_diffrn_reflns_limit_l_min -25
_diffrn_reflns_number 12594
_diffrn_reflns_theta_full 24.97
_diffrn_reflns_theta_max 24.97
_diffrn_reflns_theta_min 2.99
_exptl_absorpt_coefficient_mu 0.083
_exptl_absorpt_correction_type none
_exptl_crystal_colour colorless
_exptl_crystal_density_diffrn 1.236
_exptl_crystal_density_method 'not measured'
_exptl_crystal_description prisms
_exptl_crystal_F_000 1472
_exptl_crystal_size_max 0.20
_exptl_crystal_size_mid 0.15
_exptl_crystal_size_min 0.13
_refine_diff_density_max 0.182
_refine_diff_density_min -0.211
_refine_diff_density_rms 0.046
_refine_ls_extinction_coef 0.0040(3)
_refine_ls_extinction_expression Fc^*^=kFc[1+0.001xFc^2^\l^3^/sin(2\q)]^-1/4^
_refine_ls_extinction_method SHELXL
_refine_ls_goodness_of_fit_ref 1.065
_refine_ls_hydrogen_treatment mixed
_refine_ls_matrix_type full
_refine_ls_number_parameters 504
_refine_ls_number_reflns 6439
_refine_ls_number_restraints 52
_refine_ls_restrained_S_all 1.071
_refine_ls_R_factor_all 0.1995
_refine_ls_R_factor_gt 0.0580
_refine_ls_shift/su_max 0.007
_refine_ls_shift/su_mean 0.001
_refine_ls_structure_factor_coef Fsqd
_refine_ls_weighting_details 'calc w=1/[\s^2^(Fo^2^)+(0.0200P)^2^+0.0000P] where P=(Fo^2^+2Fc^2^)/3'
_refine_ls_weighting_scheme calc
_refine_ls_wR_factor_gt 0.0853
_refine_ls_wR_factor_ref 0.1040
_reflns_number_gt 2656
_reflns_number_total 6439
_reflns_threshold_expression >2sigma(I)
_cod_data_source_file jo061032trom20060521_042317.cif
_cod_depositor_comments
;
The following automatic conversions were performed:
'_symmetry_cell_setting' value 'Monoclinic' changed to 'monoclinic'
according to '/home/saulius/struct/CIF-dictionaries/cif_core.dic'
dictionary named 'cif_core.dic' version 2.4.1 from 2010-06-29.

Automatic conversion script
Id: cif_fix_enum 1527 2010-12-29 10:47:43Z saulius 
;
_cod_original_sg_symbol_H-M 'P 21/n'
_cod_database_code 4021909

loop_
_symmetry_equiv_pos_as_xyz
'x, y, z'
'-x+1/2, y+1/2, -z+1/2'
'-x, -y, -z'
'x-1/2, -y-1/2, z-1/2'

loop_
_atom_site_label
_atom_site_type_symbol
_atom_site_fract_x
_atom_site_fract_y
_atom_site_fract_z
_atom_site_U_iso_or_equiv
_atom_site_adp_type
_atom_site_occupancy
_atom_site_symmetry_multiplicity
_atom_site_calc_flag
_atom_site_refinement_flags
_atom_site_disorder_assembly
_atom_site_disorder_group
N1 N 0.6258(3) 0.82177(18) 0.31094(13) 0.0421(8) Uani 1 1 d . . .
C2 C 0.4950(3) 0.8224(2) 0.30495(15) 0.0413(9) Uani 1 1 d . . .
C3 C 0.4400(3) 0.88190(19) 0.35257(14) 0.0355(8) Uani 1 1 d . . .
C4 C 0.5590(3) 0.91855(19) 0.37976(14) 0.0346(8) Uani 1 1 d . . .
C5 C 0.5748(3) 0.97942(19) 0.42268(15) 0.0417(9) Uani 1 1 d . . .
H5 H 0.5004 1.0055 0.4398 0.050 Uiso 1 1 d R . .
C6 C 0.6972(3) 1.00258(19) 0.44032(15) 0.0462(9) Uani 1 1 d . . .
H6 H 0.7101 1.0457 0.4698 0.055 Uiso 1 1 d R . .
C7 C 0.8024(3) 0.9638(2) 0.41527(16) 0.0466(10) Uani 1 1 d . . .
H7 H 0.8871 0.9795 0.4279 0.056 Uiso 1 1 d R . .
C8 C 0.7897(3) 0.90233(19) 0.37139(15) 0.0451(9) Uani 1 1 d . . .
H8 H 0.8630 0.8754 0.3540 0.054 Uiso 1 1 d R . .
C9 C 0.6653(3) 0.88091(19) 0.35482(14) 0.0370(8) Uani 1 1 d . . .
O10 O 0.43312(19) 0.78019(13) 0.26825(10) 0.0489(7) Uani 1 1 d . . .
C11 C 0.3416(3) 0.94175(18) 0.32275(14) 0.0454(9) Uani 1 1 d . . .
H11A H 0.3327 0.9306 0.2790 0.054 Uiso 1 1 d R . .
H11B H 0.3688 0.9970 0.3281 0.054 Uiso 1 1 d R . .
C12 C 0.2146(3) 0.9249(2) 0.35651(15) 0.0487(10) Uani 1 1 d . . .
H12A H 0.1417 0.9313 0.3296 0.058 Uiso 1 1 d R . .
H12B H 0.2055 0.9599 0.3920 0.058 Uiso 1 1 d R . .
N13 N 0.2288(2) 0.83997(16) 0.37579(12) 0.0407(7) Uani 1 1 d . . .
C14 C 0.1345(3) 0.8132(2) 0.42149(15) 0.0481(10) Uani 1 1 d . . .
H14A H 0.0500 0.8207 0.4048 0.058 Uiso 1 1 d R . .
H14B H 0.1423 0.8447 0.4590 0.058 Uiso 1 1 d R . .
C15 C 0.1554(3) 0.7241(2) 0.43770(15) 0.0437(9) Uani 1 1 d . . .
H15 H 0.1443 0.6930 0.4002 0.052 Uiso 1 1 d R . .
C16 C 0.2931(3) 0.71014(19) 0.46059(14) 0.0388(9) Uani 1 1 d . . .
H16 H 0.3011 0.7360 0.5006 0.047 Uiso 1 1 d R . .
C17 C 0.3915(3) 0.74822(18) 0.41641(14) 0.0395(9) Uani 1 1 d . . .
H17A H 0.3911 0.7185 0.3778 0.047 Uiso 1 1 d R . .
H17B H 0.4758 0.7450 0.4342 0.047 Uiso 1 1 d R . .
C18 C 0.3581(2) 0.83556(18) 0.40122(14) 0.0347(8) Uani 1 1 d . . .
H18 H 0.3599 0.8654 0.4397 0.042 Uiso 1 1 d R . .
C19 C 0.0550(3) 0.6954(2) 0.48454(15) 0.0576(10) Uani 1 1 d . . .
H19A H 0.0645 0.7272 0.5218 0.069 Uiso 1 1 d R . .
H19B H 0.0694 0.6395 0.4951 0.069 Uiso 1 1 d R . .
C20 C -0.0842(3) 0.7056(2) 0.46162(16) 0.0741(13) Uani 1 1 d . . .
H20A H -0.1455 0.6884 0.4923 0.111 Uiso 1 1 d R . .
H20B H -0.0985 0.7617 0.4516 0.111 Uiso 1 1 d R . .
H20C H -0.0935 0.6732 0.4246 0.111 Uiso 1 1 d R . .
C21 C 0.3212(3) 0.61904(19) 0.46818(15) 0.0503(10) Uani 1 1 d . . .
H21A H 0.2978 0.5915 0.4304 0.060 Uiso 1 1 d R . .
H21B H 0.2691 0.5984 0.5016 0.060 Uiso 1 1 d R . .
C22 C 0.4575(3) 0.6018(2) 0.48428(18) 0.0465(10) Uani 1 1 d . . .
O23 O 0.5356(2) 0.57092(15) 0.45042(12) 0.0680(8) Uani 1 1 d . . .
O24 O 0.48531(19) 0.62711(12) 0.54222(11) 0.0491(6) Uani 1 1 d . . .
C25 C 0.6150(3) 0.6146(2) 0.56355(16) 0.0619(11) Uani 1 1 d . . .
H25A H 0.6234 0.6351 0.6053 0.093 Uiso 1 1 d R . .
H25B H 0.6347 0.5577 0.5631 0.093 Uiso 1 1 d R . .
H25C H 0.6732 0.6429 0.5365 0.093 Uiso 1 1 d R . .
N1' N 1.1419(3) 0.74980(17) 0.24109(14) 0.0477(8) Uani 1 1 d . . .
C2' C 1.0134(3) 0.7605(2) 0.25133(17) 0.0457(9) Uani 1 1 d . . .
C3' C 0.9404(3) 0.72574(18) 0.19532(14) 0.0345(8) Uani 1 1 d . . .
C4' C 1.0472(3) 0.70171(17) 0.15254(15) 0.0330(8) Uani 1 1 d . . .
C5' C 1.0470(3) 0.67281(18) 0.09221(15) 0.0399(9) Uani 1 1 d . . .
H5' H 0.9668 0.6649 0.0711 0.048 Uiso 1 1 d R . .
C6' C 1.1623(3) 0.65736(18) 0.06186(15) 0.0450(9) Uani 1 1 d . . .
H6' H 1.1628 0.6373 0.0198 0.054 Uiso 1 1 d R . .
C7' C 1.2776(3) 0.66998(19) 0.09196(17) 0.0505(10) Uani 1 1 d . . .
H7' H 1.3571 0.6578 0.0715 0.061 Uiso 1 1 d R . .
C8' C 1.2799(3) 0.70059(19) 0.15244(17) 0.0490(10) Uani 1 1 d . . .
H8' H 1.3593 0.7111 0.1736 0.059 Uiso 1 1 d R . .
C9' C 1.1641(3) 0.71570(18) 0.18188(16) 0.0403(9) Uani 1 1 d . . .
O10' O 0.9657(2) 0.79256(14) 0.29701(11) 0.0606(7) Uani 1 1 d . . .
C11' C 0.8444(3) 0.78929(19) 0.16864(14) 0.0452(9) Uani 1 1 d . . .
H11C H 0.8728 0.8083 0.1286 0.054 Uiso 1 1 d R . .
H11D H 0.8355 0.8347 0.1964 0.054 Uiso 1 1 d R . .
C12' C 0.7172(3) 0.74370(19) 0.16436(15) 0.0448(9) Uani 1 1 d . . .
H12C H 0.7148 0.7115 0.1270 0.054 Uiso 1 1 d R . .
H12D H 0.6440 0.7790 0.1653 0.054 Uiso 1 1 d R . .
N13' N 0.7227(2) 0.69196(15) 0.21883(12) 0.0383(7) Uani 1 1 d . . .
C14' C 0.6239(3) 0.62918(19) 0.22286(14) 0.0436(9) Uani 1 1 d . . .
H14C H 0.6340 0.5924 0.1885 0.052 Uiso 1 1 d R . .
H14D H 0.5404 0.6534 0.2202 0.052 Uiso 1 1 d R . .
C15' C 0.6368(3) 0.58002(19) 0.28305(15) 0.0397(9) Uani 1 1 d . . .
H15' H 0.6228 0.6166 0.3173 0.048 Uiso 1 1 d R . .
C16' C 0.7736(3) 0.5457(2) 0.28963(15) 0.0450(9) Uani 1 1 d . A .
H16' H 0.7837 0.5024 0.2600 0.054 Uiso 1 1 d R . .
C17' C 0.8764(3) 0.60999(19) 0.27640(15) 0.0455(9) Uani 1 1 d . . .
H17C H 0.9604 0.5861 0.2758 0.055 Uiso 1 1 d R . .
H17D H 0.8734 0.6497 0.3092 0.055 Uiso 1 1 d R . .
C18' C 0.8502(3) 0.65434(18) 0.21531(14) 0.0370(9) Uani 1 1 d . . .
H18' H 0.8498 0.6141 0.1829 0.044 Uiso 1 1 d R . .
C19' C 0.5341(3) 0.51463(19) 0.28634(16) 0.0509(10) Uani 1 1 d . . .
H19C H 0.5447 0.4835 0.3239 0.061 Uiso 1 1 d R . .
H19D H 0.5475 0.4790 0.2515 0.061 Uiso 1 1 d R . .
C20' C 0.3964(3) 0.54548(19) 0.28360(16) 0.0581(11) Uani 1 1 d . . .
H20D H 0.3361 0.5014 0.2847 0.087 Uiso 1 1 d R . .
H20E H 0.3823 0.5804 0.3188 0.087 Uiso 1 1 d R . .
H20F H 0.3851 0.5758 0.2457 0.087 Uiso 1 1 d R . .
C21' C 0.7910(3) 0.5091(3) 0.3551(2) 0.0547(11) Uani 1 1 d D . .
C22' C 0.9234(8) 0.4689(8) 0.3544(5) 0.058(4) Uani 0.55 1 d PDU A 1
O23' O 0.9671(8) 0.4811(5) 0.4126(5) 0.072(3) Uani 0.55 1 d PDU A 1
O24' O 0.9753(10) 0.4311(7) 0.3141(3) 0.078(3) Uani 0.55 1 d PDU A 1
C25' C 1.0982(5) 0.4025(4) 0.3577(3) 0.058(2) Uani 0.55 1 d PDU A 1
H25D H 1.1553 0.3696 0.3333 0.088 Uiso 0.55 1 d PR A 1
H25E H 1.1430 0.4498 0.3723 0.088 Uiso 0.55 1 d PR A 1
H25F H 1.0679 0.3718 0.3928 0.088 Uiso 0.55 1 d PR A 1
C22A C 0.9255(9) 0.4917(7) 0.3805(6) 0.040(4) Uani 0.45 1 d PDU A 2
O23A O 0.9719(12) 0.4317(8) 0.3445(4) 0.050(3) Uani 0.45 1 d PDU A 2
O24A O 0.9915(11) 0.5186(5) 0.4207(6) 0.091(4) Uani 0.45 1 d PDU A 2
C25A C 1.1005(6) 0.4439(5) 0.4180(4) 0.072(3) Uani 0.45 1 d PDU A 2
H25G H 1.1676 0.4532 0.4478 0.107 Uiso 0.45 1 d PR A 2
H25H H 1.0594 0.3930 0.4268 0.107 Uiso 0.45 1 d PR A 2
H25I H 1.1363 0.4424 0.3767 0.107 Uiso 0.45 1 d PR A 2
H1N H 0.675(3) 0.7897(17) 0.2892(13) 0.042(11) Uiso 1 1 d . . .
H1'N H 1.195(3) 0.767(2) 0.2700(17) 0.096(15) Uiso 1 1 d . . .
H21C H 0.722(3) 0.453(2) 0.3580(15) 0.102(13) Uiso 1 1 d . . .
H21D H 0.772(3) 0.5481(17) 0.3888(14) 0.051(11) Uiso 1 1 d . . .

loop_
_atom_site_aniso_label
_atom_site_aniso_U_11
_atom_site_aniso_U_22
_atom_site_aniso_U_33
_atom_site_aniso_U_23
_atom_site_aniso_U_13
_atom_site_aniso_U_12
N1 0.0371(19) 0.052(2) 0.037(2) -0.0109(17) 0.0042(15) 0.0118(16)
C2 0.053(3) 0.039(2) 0.031(2) 0.0051(19) -0.0001(19) 0.0022(19)
C3 0.0340(19) 0.039(2) 0.034(2) 0.0030(18) 0.0025(16) 0.0032(17)
C4 0.037(2) 0.034(2) 0.033(2) 0.0027(18) 0.0024(17) 0.0071(17)
C5 0.043(2) 0.036(2) 0.046(2) 0.0014(19) 0.0099(18) 0.0039(18)
C6 0.051(2) 0.037(2) 0.050(3) -0.0018(18) 0.0000(19) -0.007(2)
C7 0.041(2) 0.051(3) 0.048(3) 0.006(2) 0.0001(19) -0.0045(19)
C8 0.039(2) 0.051(3) 0.045(2) -0.002(2) -0.0020(17) 0.0045(18)
C9 0.042(2) 0.034(2) 0.035(2) -0.0011(18) 0.0007(18) 0.0017(18)
O10 0.0485(14) 0.0561(17) 0.0423(16) -0.0100(13) -0.0031(12) 0.0004(12)
C11 0.045(2) 0.048(2) 0.044(2) 0.0076(18) -0.0007(18) 0.0125(18)
C12 0.044(2) 0.054(3) 0.047(2) 0.007(2) 0.0022(18) 0.0104(19)
N13 0.0325(16) 0.042(2) 0.0481(19) 0.0048(15) 0.0005(14) 0.0035(14)
C14 0.032(2) 0.065(3) 0.048(2) -0.004(2) 0.0040(17) 0.0000(18)
C15 0.041(2) 0.054(3) 0.037(2) 0.0019(19) 0.0027(17) -0.0079(19)
C16 0.039(2) 0.038(2) 0.039(2) -0.0004(17) 0.0016(16) -0.0038(17)
C17 0.0385(19) 0.040(2) 0.040(2) 0.0037(18) -0.0012(17) 0.0048(17)
C18 0.0309(18) 0.039(2) 0.034(2) 0.0017(17) 0.0022(16) 0.0028(16)
C19 0.052(2) 0.074(3) 0.047(2) 0.009(2) 0.0064(19) -0.013(2)
C20 0.046(2) 0.117(4) 0.059(3) 0.004(2) 0.0074(19) -0.019(2)
C21 0.062(2) 0.045(3) 0.044(2) 0.0038(19) -0.0050(19) -0.005(2)
C22 0.068(3) 0.032(2) 0.039(3) 0.009(2) 0.009(2) -0.004(2)
O23 0.0853(19) 0.0617(19) 0.0569(19) 0.0047(15) 0.0212(15) 0.0172(15)
O24 0.0473(14) 0.0467(16) 0.0531(17) -0.0083(13) -0.0021(12) 0.0046(12)
C25 0.041(2) 0.060(3) 0.085(3) -0.003(2) -0.008(2) 0.0050(19)
N1' 0.048(2) 0.055(2) 0.040(2) -0.0072(17) -0.0032(17) -0.0032(16)
C2' 0.052(3) 0.040(3) 0.045(3) -0.005(2) 0.004(2) 0.0022(19)
C3' 0.0340(18) 0.036(2) 0.034(2) -0.0041(17) 0.0021(16) 0.0003(17)
C4' 0.034(2) 0.026(2) 0.039(2) -0.0017(18) 0.0009(17) -0.0018(16)
C5' 0.038(2) 0.037(2) 0.045(2) -0.0034(19) -0.0011(18) -0.0025(17)
C6' 0.047(2) 0.044(2) 0.044(2) -0.0122(18) 0.0064(19) -0.0049(18)
C7' 0.046(2) 0.049(3) 0.056(3) 0.000(2) 0.011(2) 0.0047(18)
C8' 0.036(2) 0.055(3) 0.056(3) 0.004(2) -0.0017(19) 0.0009(19)
C9' 0.045(2) 0.033(2) 0.043(3) -0.0013(18) -0.0023(19) 0.0025(18)
O10' 0.0699(16) 0.0624(19) 0.0495(17) -0.0214(14) 0.0111(14) -0.0031(14)
C11' 0.048(2) 0.042(2) 0.045(2) 0.0003(18) 0.0095(17) 0.0044(19)
C12' 0.041(2) 0.052(3) 0.041(2) 0.006(2) 0.0020(17) 0.0052(18)
N13' 0.0351(16) 0.0380(18) 0.0418(19) 0.0013(15) 0.0015(13) 0.0010(14)
C14' 0.038(2) 0.049(2) 0.044(2) -0.009(2) 0.0001(17) -0.0003(19)
C15' 0.0334(19) 0.046(2) 0.040(2) -0.0079(18) 0.0009(16) 0.0036(17)
C16' 0.043(2) 0.043(2) 0.049(3) 0.0000(19) 0.0079(18) 0.0049(18)
C17' 0.0346(19) 0.049(2) 0.054(3) 0.0037(19) 0.0025(17) 0.0009(18)
C18' 0.038(2) 0.034(2) 0.039(2) -0.0016(17) 0.0031(16) 0.0042(17)
C19' 0.042(2) 0.050(3) 0.061(3) -0.007(2) 0.0025(18) -0.0084(19)
C20' 0.049(2) 0.056(3) 0.069(3) -0.008(2) 0.003(2) -0.0108(19)
C21' 0.045(3) 0.053(3) 0.066(3) 0.012(3) 0.002(2) 0.006(2)
C22' 0.064(7) 0.050(8) 0.060(9) 0.015(6) 0.002(6) -0.011(6)
O23' 0.051(4) 0.088(6) 0.077(6) 0.039(5) -0.015(4) -0.006(4)
O24' 0.068(4) 0.080(5) 0.085(6) -0.003(5) -0.006(5) 0.025(3)
C25' 0.034(4) 0.067(5) 0.074(5) -0.008(4) -0.006(3) 0.016(3)
C22A 0.064(7) 0.037(7) 0.020(7) -0.002(6) -0.006(5) 0.008(5)
O23A 0.051(5) 0.058(6) 0.041(6) -0.013(5) -0.013(5) 0.006(4)
O24A 0.083(6) 0.085(7) 0.104(6) -0.021(5) -0.047(5) 0.012(5)
C25A 0.035(4) 0.105(6) 0.075(6) 0.013(5) -0.002(4) -0.002(4)

loop_
_atom_type_symbol
_atom_type_description
_atom_type_scat_dispersion_real
_atom_type_scat_dispersion_imag
_atom_type_scat_source
C C 0.0033 0.0016 'International Tables Vol C Tables 4.2.6.8 and 6.1.1.4'
H H 0.0000 0.0000 'International Tables Vol C Tables 4.2.6.8 and 6.1.1.4'
N N 0.0061 0.0033 'International Tables Vol C Tables 4.2.6.8 and 6.1.1.4'
O O 0.0106 0.0060 'International Tables Vol C Tables 4.2.6.8 and 6.1.1.4'

loop_
_geom_angle_atom_site_label_1
_geom_angle_atom_site_label_2
_geom_angle_atom_site_label_3
_geom_angle
C2 N1 C9 110.3(3)
C2 N1 H1N 122.7(18)
C9 N1 H1N 127.1(18)
O10 C2 N1 125.2(3)
O10 C2 C3 126.3(3)
N1 C2 C3 108.5(3)
C4 C3 C2 101.9(2)
C4 C3 C18 113.2(2)
C2 C3 C18 109.9(3)
C4 C3 C11 116.7(3)
C2 C3 C11 112.3(3)
C18 C3 C11 102.9(2)
C5 C4 C9 119.5(3)
C5 C4 C3 130.9(3)
C9 C4 C3 109.5(3)
C4 C5 C6 119.7(3)
C4 C5 H5 119.1
C6 C5 H5 121.2
C7 C6 C5 120.0(3)
C7 C6 H6 119.2
C5 C6 H6 120.8
C6 C7 C8 121.7(3)
C6 C7 H7 119.9
C8 C7 H7 118.4
C7 C8 C9 116.6(3)
C7 C8 H8 121.6
C9 C8 H8 121.8
C4 C9 C8 122.5(3)
C4 C9 N1 109.5(3)
C8 C9 N1 128.0(3)
C12 C11 C3 105.1(2)
C12 C11 H11A 110.0
C3 C11 H11A 110.0
C12 C11 H11B 111.8
C3 C11 H11B 110.8
H11A C11 H11B 109.1
N13 C12 C11 102.6(2)
N13 C12 H12A 110.7
C11 C12 H12A 112.4
N13 C12 H12B 111.2
C11 C12 H12B 110.5
H12A C12 H12B 109.3
C14 N13 C18 111.0(2)
C14 N13 C12 114.2(2)
C18 N13 C12 104.3(2)
N13 C14 C15 110.4(3)
N13 C14 H14A 109.3
C15 C14 H14A 109.9
N13 C14 H14B 110.0
C15 C14 H14B 108.6
H14A C14 H14B 108.7
C14 C15 C19 110.5(3)
C14 C15 C16 110.5(2)
C19 C15 C16 112.7(3)
C14 C15 H15 107.8
C19 C15 H15 107.6
C16 C15 H15 107.5
C17 C16 C15 111.6(2)
C17 C16 C21 109.7(2)
C15 C16 C21 111.0(2)
C17 C16 H16 108.1
C15 C16 H16 107.4
C21 C16 H16 108.8
C18 C17 C16 111.5(2)
C18 C17 H17A 107.3
C16 C17 H17A 108.7
C18 C17 H17B 110.4
C16 C17 H17B 110.3
H17A C17 H17B 108.5
N13 C18 C17 109.9(2)
N13 C18 C3 103.6(2)
C17 C18 C3 119.0(2)
N13 C18 H18 108.2
C17 C18 H18 107.3
C3 C18 H18 108.4
C15 C19 C20 113.8(3)
C15 C19 H19A 107.8
C20 C19 H19A 107.6
C15 C19 H19B 110.1
C20 C19 H19B 109.1
H19A C19 H19B 108.2
C19 C20 H20A 112.2
C19 C20 H20B 108.8
H20A C20 H20B 109.5
C19 C20 H20C 107.3
H20A C20 H20C 109.5
H20B C20 H20C 109.5
C22 C21 C16 113.1(3)
C22 C21 H21A 110.3
C16 C21 H21A 108.9
C22 C21 H21B 107.5
C16 C21 H21B 108.4
H21A C21 H21B 108.5
O23 C22 O24 122.9(3)
O23 C22 C21 126.0(3)
O24 C22 C21 111.2(3)
C22 O24 C25 116.8(3)
O24 C25 H25A 109.3
O24 C25 H25B 109.7
H25A C25 H25B 109.5
O24 C25 H25C 109.4
H25A C25 H25C 109.5
H25B C25 H25C 109.5
C2' N1' C9' 111.0(3)
C2' N1' H1'N 118(2)
C9' N1' H1'N 131(2)
O10' C2' N1' 125.8(3)
O10' C2' C3' 126.0(3)
N1' C2' C3' 108.2(3)
C4' C3' C2' 102.0(2)
C4' C3' C11' 115.6(3)
C2' C3' C11' 110.8(3)
C4' C3' C18' 114.6(2)
C2' C3' C18' 111.4(3)
C11' C3' C18' 102.7(2)
C5' C4' C9' 118.8(3)
C5' C4' C3' 131.7(3)
C9' C4' C3' 109.4(3)
C4' C5' C6' 120.0(3)
C4' C5' H5' 119.4
C6' C5' H5' 120.5
C7' C6' C5' 120.5(3)
C7' C6' H6' 119.0
C5' C6' H6' 120.4
C6' C7' C8' 120.3(3)
C6' C7' H7' 120.6
C8' C7' H7' 119.1
C9' C8' C7' 118.3(3)
C9' C8' H8' 120.4
C7' C8' H8' 121.3
C8' C9' C4' 121.9(3)
C8' C9' N1' 128.8(3)
C4' C9' N1' 109.2(3)
C12' C11' C3' 104.5(2)
C12' C11' H11C 112.0
C3' C11' H11C 110.5
C12' C11' H11D 109.6
C3' C11' H11D 111.1
H11C C11' H11D 109.2
N13' C12' C11' 101.9(2)
N13' C12' H12C 110.3
C11' C12' H12C 110.1
N13' C12' H12D 111.8
C11' C12' H12D 113.1
H12C C12' H12D 109.4
C12' N13' C14' 115.9(2)
C12' N13' C18' 104.1(2)
C14' N13' C18' 110.0(2)
N13' C14' C15' 111.2(2)
N13' C14' H14C 108.9
C15' C14' H14C 107.6
N13' C14' H14D 110.0
C15' C14' H14D 110.5
H14C C14' H14D 108.4
C19' C15' C14' 110.6(2)
C19' C15' C16' 112.9(3)
C14' C15' C16' 110.6(3)
C19' C15' H15' 107.5
C14' C15' H15' 107.4
C16' C15' H15' 107.5
C17' C16' C21' 110.9(3)
C17' C16' C15' 112.2(3)
C21' C16' C15' 109.6(3)
C17' C16' H16' 108.3
C21' C16' H16' 107.3
C15' C16' H16' 108.2
C18' C17' C16' 111.4(2)
C18' C17' H17C 110.4
C16' C17' H17C 110.9
C18' C17' H17D 107.2
C16' C17' H17D 108.2
H17C C17' H17D 108.7
N13' C18' C17' 108.7(2)
N13' C18' C3' 104.0(2)
C17' C18' C3' 119.2(2)
N13' C18' H18' 109.0
C17' C18' H18' 106.9
C3' C18' H18' 108.9
C15' C19' C20' 115.2(3)
C15' C19' H19C 109.6
C20' C19' H19C 108.6
C15' C19' H19D 107.1
C20' C19' H19D 108.1
H19C C19' H19D 108.0
C19' C20' H20D 111.4
C19' C20' H20E 108.3
H20D C20' H20E 109.5
C19' C20' H20F 108.7
H20D C20' H20F 109.5
H20E C20' H20F 109.5
C22' C21' C16' 105.4(5)
C22A C21' C16' 120.4(6)
C22' C21' H21C 102.4(16)
C22A C21' H21C 113.3(16)
C16' C21' H21C 106.5(16)
C22' C21' H21D 118.1(17)
C16' C21' H21D 112.8(18)
H21C C21' H21D 110(2)
O24' C22' O23' 126.5(8)
O24' C22' C21' 130.0(8)
O23' C22' C21' 103.4(7)
C22' O24' C25' 95.3(6)
O24' C25' H25D 109.5
O24' C25' H25E 109.2
H25D C25' H25E 109.5
O24' C25' H25F 109.6
H25D C25' H25F 109.5
H25E C25' H25F 109.5
O24A C22A O23A 118.8(9)
O23A C22A C21' 105.3(6)
C22A O24A C25A 95.4(7)
O24A C25A H25G 110.7
O24A C25A H25H 109.4
H25G C25A H25H 109.5
O24A C25A H25I 108.3
H25G C25A H25I 109.5
H25H C25A H25I 109.5

loop_
_geom_bond_atom_site_label_1
_geom_bond_atom_site_label_2
_geom_bond_distance
N1 C2 1.371(4)
N1 C9 1.415(4)
N1 H1N 0.87(3)
C2 O10 1.233(3)
C2 C3 1.526(4)
C3 C4 1.498(4)
C3 C18 1.549(4)
C3 C11 1.560(4)
C4 C5 1.370(4)
C4 C9 1.378(4)
C5 C6 1.386(4)
C5 H5 0.9600
C6 C7 1.379(4)
C6 H6 0.9601
C7 C8 1.388(4)
C7 H7 0.9600
C8 C9 1.390(4)
C8 H8 0.9600
C11 C12 1.535(4)
C11 H11A 0.9601
C11 H11B 0.9599
C12 N13 1.466(3)
C12 H12A 0.9601
C12 H12B 0.9599
N13 C14 1.456(3)
N13 C18 1.457(3)
C14 C15 1.524(4)
C14 H14A 0.9602
C14 H14B 0.9599
C15 C19 1.526(4)
C15 C16 1.535(3)
C15 H15 0.9599
C16 C17 1.531(4)
C16 C21 1.538(4)
C16 H16 0.9601
C17 C18 1.516(4)
C17 H17A 0.9601
C17 H17B 0.9600
C18 H18 0.9600
C19 C20 1.542(3)
C19 H19A 0.9601
C19 H19B 0.9600
C20 H20A 0.9600
C20 H20B 0.9600
C20 H20C 0.9599
C21 C22 1.490(4)
C21 H21A 0.9599
C21 H21B 0.9600
C22 O23 1.204(4)
C22 O24 1.341(4)
O24 C25 1.443(3)
C25 H25A 0.9600
C25 H25B 0.9600
C25 H25C 0.9600
N1' C2' 1.369(4)
N1' C9' 1.406(4)
N1' H1'N 0.88(3)
C2' O10' 1.218(3)
C2' C3' 1.532(4)
C3' C4' 1.496(4)
C3' C11' 1.557(4)
C3' C18' 1.566(4)
C4' C5' 1.377(4)
C4' C9' 1.391(4)
C5' C6' 1.391(4)
C5' H5' 0.9601
C6' C7' 1.380(4)
C6' H6' 0.9600
C7' C8' 1.390(4)
C7' H7' 0.9600
C8' C9' 1.385(4)
C8' H8' 0.9601
C11' C12' 1.528(4)
C11' H11C 0.9600
C11' H11D 0.9601
C12' N13' 1.446(3)
C12' H12C 0.9600
C12' H12D 0.9600
N13' C14' 1.463(3)
N13' C18' 1.469(3)
C14' C15' 1.529(4)
C14' H14C 0.9596
C14' H14D 0.9600
C15' C19' 1.521(4)
C15' C16' 1.542(4)
C15' H15' 0.9600
C16' C17' 1.533(4)
C16' C21' 1.538(5)
C16' H16' 0.9601
C17' C18' 1.524(4)
C17' H17C 0.9601
C17' H17D 0.9600
C18' H18' 0.9601
C19' C20' 1.525(3)
C19' H19C 0.9599
C19' H19D 0.9602
C20' H20D 0.9601
C20' H20E 0.9601
C20' H20F 0.9598
C21' C22' 1.532(8)
C21' C22A 1.532(8)
C21' H21C 1.17(3)
C21' H21D 0.99(3)
C22' O24' 1.193(13)
C22' O23' 1.344(13)
O24' C25' 1.655(9)
C25' H25D 0.9600
C25' H25E 0.9600
C25' H25F 0.9601
C25' H25H 1.5422
C25' H25I 0.8690
C22A O24A 1.187(13)
C22A O23A 1.344(13)
O24A C25A 1.677(10)
C25A H25E 1.0792
C25A H25F 1.3470
C25A H25G 0.9600
C25A H25H 0.9599
C25A H25I 0.9599

loop_
_geom_hbond_atom_site_label_D
_geom_hbond_atom_site_label_H
_geom_hbond_atom_site_label_A
_geom_hbond_distance_DH
_geom_hbond_distance_HA
_geom_hbond_distance_DA
_geom_hbond_angle_DHA
_geom_hbond_site_symmetry_A
N1 H1N N13' 0.87(3) 2.26(3) 3.080(4) 157(2) .
N1' H1'N O10 0.88(3) 2.49(3) 3.134(4) 130(3) 1_655
N1' H1'N N13 0.88(3) 2.59(4) 3.369(4) 148(3) 1_655

loop_
_geom_torsion_atom_site_label_1
_geom_torsion_atom_site_label_2
_geom_torsion_atom_site_label_3
_geom_torsion_atom_site_label_4
_geom_torsion
C9 N1 C2 O10 176.7(3)
C9 N1 C2 C3 -5.1(3)
O10 C2 C3 C4 -176.3(3)
N1 C2 C3 C4 5.5(3)
O10 C2 C3 C18 63.3(4)
N1 C2 C3 C18 -114.8(3)
O10 C2 C3 C11 -50.6(4)
N1 C2 C3 C11 131.2(3)
C2 C3 C4 C5 176.0(3)
C18 C3 C4 C5 -66.0(4)
C11 C3 C4 C5 53.3(5)
C2 C3 C4 C9 -4.1(3)
C18 C3 C4 C9 113.9(3)
C11 C3 C4 C9 -126.8(3)
C9 C4 C5 C6 0.2(5)
C3 C4 C5 C6 -179.9(3)
C4 C5 C6 C7 -0.7(5)
C5 C6 C7 C8 1.2(5)
C6 C7 C8 C9 -1.1(5)
C5 C4 C9 C8 -0.1(5)
C3 C4 C9 C8 180.0(3)
C5 C4 C9 N1 -178.7(3)
C3 C4 C9 N1 1.4(4)
C7 C8 C9 C4 0.5(5)
C7 C8 C9 N1 178.9(3)
C2 N1 C9 C4 2.4(4)
C2 N1 C9 C8 -176.1(3)
C4 C3 C11 C12 -124.5(3)
C2 C3 C11 C12 118.4(3)
C18 C3 C11 C12 0.2(3)
C3 C11 C12 N13 -26.7(3)
C11 C12 N13 C14 166.4(2)
C11 C12 N13 C18 45.1(3)
C18 N13 C14 C15 -63.5(3)
C12 N13 C14 C15 179.0(2)
N13 C14 C15 C19 -178.8(2)
N13 C14 C15 C16 55.8(3)
C14 C15 C16 C17 -49.2(3)
C19 C15 C16 C17 -173.4(3)
C14 C15 C16 C21 -171.9(3)
C19 C15 C16 C21 63.9(4)
C15 C16 C17 C18 49.5(3)
C21 C16 C17 C18 173.0(2)
C14 N13 C18 C17 63.0(3)
C12 N13 C18 C17 -173.6(2)
C14 N13 C18 C3 -168.8(3)
C12 N13 C18 C3 -45.4(3)
C16 C17 C18 N13 -55.5(3)
C16 C17 C18 C3 -174.7(2)
C4 C3 C18 N13 153.6(2)
C2 C3 C18 N13 -93.2(3)
C11 C3 C18 N13 26.7(3)
C4 C3 C18 C17 -84.1(3)
C2 C3 C18 C17 29.2(3)
C11 C3 C18 C17 149.0(3)
C14 C15 C19 C20 58.1(4)
C16 C15 C19 C20 -177.7(3)
C17 C16 C21 C22 50.4(4)
C15 C16 C21 C22 174.3(3)
C16 C21 C22 O23 -109.4(4)
C16 C21 C22 O24 69.1(3)
O23 C22 O24 C25 -0.9(5)
C21 C22 O24 C25 -179.5(2)
C9' N1' C2' O10' -176.0(3)
C9' N1' C2' C3' 3.7(4)
O10' C2' C3' C4' 175.3(3)
N1' C2' C3' C4' -4.3(3)
O10' C2' C3' C11' 51.7(4)
N1' C2' C3' C11' -127.9(3)
O10' C2' C3' C18' -61.9(4)
N1' C2' C3' C18' 118.4(3)
C2' C3' C4' C5' -173.9(3)
C11' C3' C4' C5' -53.5(4)
C18' C3' C4' C5' 65.6(4)
C2' C3' C4' C9' 3.6(3)
C11' C3' C4' C9' 123.9(3)
C18' C3' C4' C9' -117.0(3)
C9' C4' C5' C6' 0.6(4)
C3' C4' C5' C6' 177.9(3)
C4' C5' C6' C7' 0.7(5)
C5' C6' C7' C8' -1.9(5)
C6' C7' C8' C9' 1.8(5)
C7' C8' C9' C4' -0.5(5)
C7' C8' C9' N1' -176.7(3)
C5' C4' C9' C8' -0.7(5)
C3' C4' C9' C8' -178.5(3)
C5' C4' C9' N1' 176.2(3)
C3' C4' C9' N1' -1.6(3)
C2' N1' C9' C8' 175.3(3)
C2' N1' C9' C4' -1.4(4)
C4' C3' C11' C12' 115.2(3)
C2' C3' C11' C12' -129.3(3)
C18' C3' C11' C12' -10.2(3)
C3' C11' C12' N13' 35.7(3)
C11' C12' N13' C14' -169.6(2)
C11' C12' N13' C18' -48.7(3)
C12' N13' C14' C15' -178.3(3)
C18' N13' C14' C15' 64.0(3)
N13' C14' C15' C19' -179.6(2)
N13' C14' C15' C16' -53.7(3)
C19' C15' C16' C17' 171.3(3)
C14' C15' C16' C17' 46.8(3)
C19' C15' C16' C21' -64.9(4)
C14' C15' C16' C21' 170.5(3)
C21' C16' C17' C18' -172.7(3)
C15' C16' C17' C18' -49.7(3)
C12' N13' C18' C17' 170.0(2)
C14' N13' C18' C17' -65.2(3)
C12' N13' C18' C3' 42.1(3)
C14' N13' C18' C3' 166.9(2)
C16' C17' C18' N13' 57.9(3)
C16' C17' C18' C3' 176.6(3)
C4' C3' C18' N13' -144.3(3)
C2' C3' C18' N13' 100.4(3)
C11' C3' C18' N13' -18.2(3)
C4' C3' C18' C17' 94.5(3)
C2' C3' C18' C17' -20.7(4)
C11' C3' C18' C17' -139.3(3)
C14' C15' C19' C20' -58.5(4)
C16' C15' C19' C20' 176.9(3)
C17' C16' C21' C22' -61.5(6)
C15' C16' C21' C22' 174.0(6)
C17' C16' C21' C22A -39.0(6)
C15' C16' C21' C22A -163.5(5)
C22A C21' C22' O24' -169(3)
C16' C21' C22' O24' -39.2(16)
C22A C21' C22' O23' 15.1(16)
C16' C21' C22' O23' 144.9(8)
O23' C22' O24' C25' 2.5(17)
C21' C22' O24' C25' -172.4(12)
C22' C21' C22A O24A 170(4)
C16' C21' C22A O24A 111.4(19)
C22' C21' C22A O23A -7.8(17)
C16' C21' C22A O23A -66.9(11)
O23A C22A O24A C25A -13.3(16)
C21' C22A O24A C25A 168.5(15)
